data_2205880
loop_
_publ_author_name
'V. C. Sharma'
'U. Lal'
'Tej Singh'
'Deepak Chopra'
'T. N. Guru Row'

_publ_section_title
;
 Poly[bis(benzotriazolato)di-\m-oxo-dilead(II)]
;
_journal_issue 6
_journal_name_full 'Acta Crystallographica Section E'
_journal_page_first m1108
_journal_page_last m1110
_journal_paper_doi 10.1107/S160053680501439X
_journal_volume 61
_journal_year 2005
_chemical_formula_iupac '[Pb2 O2 (C6 H4 N3)2]'
_chemical_formula_moiety 'C12 H8 N6 O2 Pb2'
_chemical_formula_sum 'C12 H8 N6 O2 Pb2'
_chemical_formula_weight 682.64
_chemical_melting_point 629
_chemical_name_systematic
;
Poly[bis(benzotriazolato)di-\m-oxo-lead(II)]
;
_space_group_IT_number 15
_symmetry_cell_setting monoclinic
_symmetry_space_group_name_Hall '-C 2yc'
_symmetry_space_group_name_H-M 'C 1 2/c 1'
_atom_sites_solution_hydrogens geom
_atom_sites_solution_primary direct
_atom_sites_solution_secondary difmap
_audit_creation_method SHELXL-97
_cell_angle_alpha 90.00
_cell_angle_beta 116.837(2)
_cell_angle_gamma 90.00
_cell_formula_units_Z 8
_cell_length_a 35.035(6)
_cell_length_b 5.8335(10)
_cell_length_c 16.049(3)
_cell_measurement_reflns_used 625
_cell_measurement_temperature 290(2)
_cell_measurement_theta_max 25.2
_cell_measurement_theta_min 1.4
_cell_volume 2926.8(9)
_computing_cell_refinement SMART
_computing_data_collection 'SMART (Bruker, 2000)'
_computing_data_reduction 'SAINT (Bruker, 2000)'
_computing_molecular_graphics 'ORTEP-3 for Windows (Farrugia, 1997) and CAMERON (Watkin et al., 1993)'
_computing_publication_material 'PLATON (Spek, 2003)'
_computing_structure_refinement 'SHELXL97 (Sheldrick, 1997)'
_computing_structure_solution 'SIR92 (Altomare et al., 1993)'
_diffrn_ambient_temperature 290(2)
_diffrn_measured_fraction_theta_full 0.999
_diffrn_measured_fraction_theta_max 0.999
_diffrn_measurement_device_type 'Bruker SMART CCD area-detector'
_diffrn_measurement_method '\f and \w'
_diffrn_radiation_monochromator graphite
_diffrn_radiation_source 'fine-focus sealed tube'
_diffrn_radiation_type MoK\a
_diffrn_radiation_wavelength 0.71073
_diffrn_reflns_av_R_equivalents 0.0412
_diffrn_reflns_av_sigmaI/netI 0.0371
_diffrn_reflns_limit_h_max 42
_diffrn_reflns_limit_h_min -42
_diffrn_reflns_limit_k_max 7
_diffrn_reflns_limit_k_min -7
_diffrn_reflns_limit_l_max 19
_diffrn_reflns_limit_l_min -19
_diffrn_reflns_number 12665
_diffrn_reflns_theta_full 25.00
_diffrn_reflns_theta_max 25.50
_diffrn_reflns_theta_min 1.30
_diffrn_standards_number 0
_exptl_absorpt_coefficient_mu 23.111
_exptl_absorpt_correction_T_max 0.250
_exptl_absorpt_correction_T_min 0.033
_exptl_absorpt_correction_type multi-scan
_exptl_absorpt_process_details '(SADABS; Sheldrick, 1996)'
_exptl_crystal_colour colorless
_exptl_crystal_density_diffrn 3.114
_exptl_crystal_density_method 'not measured'
_exptl_crystal_description 'thick plate'
_exptl_crystal_F_000 2416
_exptl_crystal_size_max 0.18
_exptl_crystal_size_mid 0.12
_exptl_crystal_size_min 0.06
_refine_diff_density_max 2.960
_refine_diff_density_min -4.151
_refine_ls_extinction_method none
_refine_ls_goodness_of_fit_ref 1.132
_refine_ls_hydrogen_treatment constr
_refine_ls_matrix_type full
_refine_ls_number_parameters 199
_refine_ls_number_reflns 2724
_refine_ls_number_restraints 0
_refine_ls_restrained_S_all 1.132
_refine_ls_R_factor_all 0.0605
_refine_ls_R_factor_gt 0.0558
_refine_ls_shift/su_max 0.001
_refine_ls_shift/su_mean 0.000
_refine_ls_structure_factor_coef Fsqd
_refine_ls_weighting_details 'calc w = 1/[\s^2^(Fo^2^)+(0.1502P)^2^] where P = (Fo^2^+2Fc^2^)/3'
_refine_ls_weighting_scheme calc
_refine_ls_wR_factor_gt 0.1823
_refine_ls_wR_factor_ref 0.1880
_reflns_number_gt 2523
_reflns_number_total 2724
_reflns_threshold_expression I>2\s(I)
_cod_data_source_file cf6406.cif
_cod_data_source_block I
_cod_depositor_comments
;
The following automatic conversions were performed:
'_symmetry_cell_setting' value 'Monoclinic' changed to 'monoclinic'
according to '/home/saulius/struct/CIF-dictionaries/cif_core.dic'
dictionary named 'cif_core.dic' version 2.4.1 from 2010-06-29.

Automatic conversion script
Id: cif_fix_enum 1527 2010-12-29 10:47:43Z saulius 

The following automatic conversions were performed:

'_symmetry_cell_setting' value 'Monoclinic' changed to 'monoclinic'
according to /home/saulius/struct/CIF-dictionaries/cif_core.dic
dictionary named 'cif_core.dic' version 2.4.1 from 2010-06-29.

Automatic conversion script
Id: cif_fix_values 1715 2011-07-08 13:25:40Z adriana 
;
_cod_original_sg_symbol_H-M 'C 2/c'
_cod_database_code 2205880
_cod_database_fobs_code 2205880

loop_
_symmetry_equiv_pos_as_xyz
'x, y, z'
'-x, y, -z+1/2'
'x+1/2, y+1/2, z'
'-x+1/2, y+1/2, -z+1/2'
'-x, -y, -z'
'x, -y, z-1/2'
'-x+1/2, -y+1/2, -z'
'x+1/2, -y+1/2, z-1/2'

loop_
_atom_site_label
_atom_site_fract_x
_atom_site_fract_y
_atom_site_fract_z
_atom_site_U_iso_or_equiv
_atom_site_adp_type
_atom_site_calc_flag
_atom_site_refinement_flags
_atom_site_occupancy
_atom_site_type_symbol
Pb1 0.220298(14) 0.43726(6) 0.29174(3) 0.0324(3) Uani d . 1 Pb
Pb2 0.301065(14) 0.82275(7) 0.48911(3) 0.0336(3) Uani d . 1 Pb
N1 0.1753(4) 0.6682(15) 0.1409(7) 0.036(2) Uani d . 1 N
N2 0.1942(4) 0.8436(19) 0.1209(8) 0.045(3) Uani d . 1 N
N3 0.1645(4) 0.9558(19) 0.0437(8) 0.047(3) Uani d . 1 N
N4 0.3340(3) 0.7195(19) 0.6687(7) 0.038(2) Uani d . 1 N
N5 0.3238(4) 0.513(2) 0.6939(8) 0.047(3) Uani d . 1 N
N6 0.3570(4) 0.4011(18) 0.7530(9) 0.045(3) Uani d . 1 N
O1 0.2537(3) 0.7955(12) 0.3201(6) 0.0345(18) Uani d . 1 O
O2 0.2568(3) 0.5265(14) 0.4817(5) 0.0343(17) Uani d . 1 O
C1 0.1274(4) 0.850(2) 0.0163(9) 0.037(3) Uani d . 1 C
C2 0.1329(4) 0.6650(18) 0.0772(8) 0.035(3) Uani d . 1 C
C3 0.1008(5) 0.512(3) 0.0639(9) 0.045(3) Uani d . 1 C
C4 0.0627(5) 0.552(3) -0.0072(12) 0.058(4) Uani d . 1 C
C5 0.0565(4) 0.744(3) -0.0693(10) 0.054(3) Uani d . 1 C
C6 0.0870(5) 0.890(3) -0.0595(10) 0.052(3) Uani d . 1 C
C7 0.3922(5) 0.527(2) 0.7682(9) 0.042(3) Uani d . 1 C
C8 0.3777(4) 0.732(2) 0.7148(9) 0.040(3) Uani d . 1 C
C9 0.4064(5) 0.900(2) 0.7155(11) 0.050(3) Uani d . 1 C
C10 0.4484(5) 0.861(3) 0.7694(12) 0.058(4) Uani d . 1 C
C11 0.4627(5) 0.655(3) 0.8254(13) 0.069(5) Uani d . 1 C
C12 0.4352(5) 0.490(3) 0.8218(12) 0.057(4) Uani d . 1 C
H3 0.1055 0.3865 0.1030 0.054 Uiso calc R 1 H
H4 0.0398 0.4557 -0.0172 0.069 Uiso calc R 1 H
H5 0.0294 0.7649 -0.1189 0.065 Uiso calc R 1 H
H6 0.0821 1.0125 -0.1003 0.062 Uiso calc R 1 H
H9 0.3968 1.0332 0.6803 0.060 Uiso calc R 1 H
H10 0.4684 0.9673 0.7705 0.070 Uiso calc R 1 H
H11 0.4917 0.6368 0.8650 0.082 Uiso calc R 1 H
H12 0.4451 0.3541 0.8548 0.069 Uiso calc R 1 H

loop_
_atom_site_aniso_label
_atom_site_aniso_U_11
_atom_site_aniso_U_22
_atom_site_aniso_U_33
_atom_site_aniso_U_12
_atom_site_aniso_U_13
_atom_site_aniso_U_23
Pb1 0.0328(4) 0.0305(4) 0.0370(4) -0.00250(14) 0.0185(3) 0.00048(13)
Pb2 0.0313(4) 0.0369(4) 0.0358(4) -0.00378(15) 0.0179(3) -0.00160(14)
N1 0.044(7) 0.037(5) 0.030(5) 0.005(4) 0.018(5) 0.005(3)
N2 0.039(7) 0.053(6) 0.044(6) 0.000(5) 0.020(5) 0.014(4)
N3 0.026(6) 0.057(7) 0.051(7) -0.001(5) 0.012(5) 0.016(5)
N4 0.024(6) 0.051(6) 0.038(5) -0.003(4) 0.012(4) 0.008(4)
N5 0.050(8) 0.040(5) 0.057(6) -0.015(5) 0.031(6) -0.001(5)
N6 0.035(7) 0.038(5) 0.059(7) 0.005(5) 0.020(5) 0.013(5)
O1 0.034(5) 0.035(4) 0.033(4) -0.006(3) 0.013(3) 0.002(3)
O2 0.030(5) 0.040(4) 0.038(4) 0.004(3) 0.020(4) -0.002(3)
C1 0.024(7) 0.048(6) 0.040(6) 0.002(5) 0.017(5) 0.002(5)
C2 0.042(8) 0.035(6) 0.032(5) -0.003(5) 0.021(5) -0.004(4)
C3 0.034(7) 0.046(6) 0.048(7) 0.001(6) 0.012(6) 0.003(6)
C4 0.018(7) 0.069(10) 0.072(10) -0.003(6) 0.009(7) 0.004(7)
C5 0.023(7) 0.067(8) 0.054(8) -0.002(7) 0.001(6) -0.007(7)
C6 0.054(10) 0.050(7) 0.045(7) 0.002(7) 0.016(7) 0.002(6)
C7 0.042(8) 0.038(6) 0.042(7) -0.003(5) 0.015(6) -0.001(5)
C8 0.045(8) 0.041(6) 0.041(6) 0.004(6) 0.025(6) 0.006(5)
C9 0.050(10) 0.039(6) 0.067(9) -0.004(6) 0.032(8) -0.001(6)
C10 0.031(9) 0.052(7) 0.088(11) -0.014(7) 0.024(8) -0.017(8)
C11 0.018(8) 0.072(10) 0.092(13) 0.001(7) 0.003(7) -0.006(9)
C12 0.027(8) 0.054(7) 0.081(11) 0.015(7) 0.016(7) 0.019(8)

loop_
_atom_type_symbol
_atom_type_description
_atom_type_scat_dispersion_real
_atom_type_scat_dispersion_imag
_atom_type_scat_source
C C 0.0033 0.0016 'International Tables Vol C Tables 4.2.6.8 and 6.1.1.4'
H H 0.0000 0.0000 'International Tables Vol C Tables 4.2.6.8 and 6.1.1.4'
N N 0.0061 0.0033 'International Tables Vol C Tables 4.2.6.8 and 6.1.1.4'
O O 0.0106 0.0060 'International Tables Vol C Tables 4.2.6.8 and 6.1.1.4'
Pb Pb -3.3944 10.1111 'International Tables Vol C Tables 4.2.6.8 and 6.1.1.4'

loop_
_geom_angle_atom_site_label_1
_geom_angle_atom_site_label_2
_geom_angle_atom_site_label_3
_geom_angle_site_symmetry_1
_geom_angle_site_symmetry_3
_geom_angle
_geom_angle_publ_flag
O1 Pb1 O1 . 4_545 97.07(18) yes
O1 Pb1 N1 . . 75.9(3) yes
O1 Pb1 N1 4_545 . 76.4(3) yes
O1 Pb1 N2 . 4_545 75.0(3) yes
O1 Pb1 N2 4_545 4_545 68.3(3) yes
N1 Pb1 N2 . 4_545 130.3(4) yes
O2 Pb2 O2 . 7_566 71.3(3) yes
O2 Pb2 O1 . . 77.9(3) yes
O2 Pb2 O1 7_566 . 91.7(3) yes
O2 Pb2 N3 . 4_545 74.7(3) yes
O2 Pb2 N3 7_566 4_545 146.0(3) yes
O1 Pb2 N3 . 4_545 82.4(3) yes
O2 Pb2 N4 . . 80.6(3) yes
O2 Pb2 N4 7_566 . 82.2(3) yes
O1 Pb2 N4 . . 158.5(3) yes
N3 Pb2 N4 4_545 . 91.1(4) yes
N2 N1 C2 . . 108.6(9) ?
N2 N1 Pb1 . . 117.7(8) ?
C2 N1 Pb1 . . 133.3(7) ?
Pb1 O1 Pb2 . . 107.5(3) ?
Pb1 O1 Pb1 . 4 118.0(3) ?
Pb2 O1 Pb1 . 4 119.3(3) ?
C4 C3 C2 . . 117.1(14) ?
C4 C3 H3 . . 121.4 ?
C2 C3 H3 . . 121.4 ?
N1 N2 N3 . . 109.1(11) ?
N1 N2 Pb1 . 4 125.3(8) ?
N3 N2 Pb1 . 4 125.3(8) ?
N3 C1 C6 . . 131.6(13) ?
N3 C1 C2 . . 108.7(11) ?
C6 C1 C2 . . 119.7(12) ?
C1 N3 N2 . . 108.0(11) ?
C1 N3 Pb2 . 4 141.8(9) ?
N2 N3 Pb2 . 4 109.9(8) ?
N1 C2 C3 . . 131.3(11) ?
N1 C2 C1 . . 105.6(10) ?
C3 C2 C1 . . 122.9(12) ?
C3 C4 C5 . . 120.4(14) ?
C3 C4 H4 . . 119.8 ?
C5 C4 H4 . . 119.8 ?
C5 C6 C1 . . 116.0(14) ?
C5 C6 H6 . . 122.0 ?
C1 C6 H6 . . 122.0 ?
C6 C5 C4 . . 123.8(13) ?
C6 C5 H5 . . 118.1 ?
C4 C5 H5 . . 118.1 ?
Pb2 O2 Pb2 . 7_566 108.7(3) ?
C8 N4 N5 . . 105.4(10) ?
C8 N4 Pb2 . . 114.2(8) ?
N5 N4 Pb2 . . 118.5(8) ?
N5 N6 C7 . . 107.5(11) ?
N6 C7 C12 . . 132.5(12) ?
N6 C7 C8 . . 107.4(12) ?
C12 C7 C8 . . 120.1(13) ?
N4 C8 C9 . . 131.6(12) ?
N4 C8 C7 . . 106.9(11) ?
C9 C8 C7 . . 121.5(13) ?
N6 N5 N4 . . 112.8(12) ?
C9 C10 C11 . . 120.6(14) ?
C9 C10 H10 . . 119.7 ?
C11 C10 H10 . . 119.7 ?
C10 C9 C8 . . 117.3(14) ?
C10 C9 H9 . . 121.3 ?
C8 C9 H9 . . 121.3 ?
C11 C12 C7 . . 118.4(13) ?
C11 C12 H12 . . 120.8 ?
C7 C12 H12 . . 120.8 ?
C12 C11 C10 . . 121.9(14) ?
C12 C11 H11 . . 119.1 ?
C10 C11 H11 . . 119.1 ?

loop_
_geom_bond_atom_site_label_1
_geom_bond_atom_site_label_2
_geom_bond_site_symmetry_2
_geom_bond_distance
_geom_bond_publ_flag
Pb1 O1 . 2.338(7) yes
Pb1 O1 4_545 2.492(8) yes
Pb1 N1 . 2.591(9) yes
Pb1 N2 4_545 2.730(12) yes
Pb2 O2 . 2.289(9) yes
Pb2 O2 7_566 2.442(8) yes
Pb2 O1 . 2.463(8) yes
Pb2 N3 4_545 2.625(11) yes
Pb2 N4 . 2.646(10) yes
N1 N2 . 1.333(14) ?
N1 C2 . 1.373(17) ?
O1 Pb1 4 2.492(8) ?
C3 C4 . 1.33(2) ?
C3 C2 . 1.374(19) ?
C3 H3 . 0.930 ?
N2 N3 . 1.372(15) ?
N2 Pb1 4 2.730(12) ?
C1 N3 . 1.321(17) ?
C1 C6 . 1.408(19) ?
C1 C2 . 1.411(16) ?
N3 Pb2 4 2.625(11) ?
C4 C5 . 1.45(2) ?
C4 H4 . 0.930 ?
C6 C5 . 1.32(2) ?
C6 H6 . 0.930 ?
C5 H5 . 0.930 ?
O2 Pb2 7_566 2.442(8) ?
N4 C8 . 1.367(18) ?
N4 N5 . 1.371(15) ?
N6 N5 . 1.298(18) ?
N6 C7 . 1.359(19) ?
C7 C12 . 1.37(2) ?
C7 C8 . 1.422(17) ?
C8 C9 . 1.40(2) ?
C10 C9 . 1.35(2) ?
C10 C11 . 1.45(2) ?
C10 H10 . 0.930 ?
C9 H9 . 0.930 ?
C12 C11 . 1.34(2) ?
C12 H12 . 0.930 ?
C11 H11 . 0.930 ?

loop_
_geom_torsion_atom_site_label_1
_geom_torsion_atom_site_label_2
_geom_torsion_atom_site_label_3
_geom_torsion_atom_site_label_4
_geom_torsion_site_symmetry_1
_geom_torsion_site_symmetry_4
_geom_torsion
O1 Pb1 N1 N2 . . 23.8(8)
O1 Pb1 N1 N2 4_545 . -77.2(8)
N2 Pb1 N1 N2 4_545 . -31.9(9)
O1 Pb1 N1 C2 . . -148.7(11)
O1 Pb1 N1 C2 4_545 . 110.3(10)
N2 Pb1 N1 C2 4_545 . 155.5(9)
O1 Pb1 O1 Pb2 4_545 . -121.5(4)
N1 Pb1 O1 Pb2 . . 164.5(4)
N2 Pb1 O1 Pb2 4_545 . -56.3(4)
O1 Pb1 O1 Pb1 4_545 4 17.0(3)
N1 Pb1 O1 Pb1 . 4 -57.0(4)
N2 Pb1 O1 Pb1 4_545 4 82.2(4)
O2 Pb2 O1 Pb1 . . -17.3(3)
O2 Pb2 O1 Pb1 7_566 . -87.8(3)
N3 Pb2 O1 Pb1 4_545 . 58.6(4)
N4 Pb2 O1 Pb1 . . -14.9(11)
O2 Pb2 O1 Pb1 . 4 -155.2(4)
O2 Pb2 O1 Pb1 7_566 4 134.3(4)
N3 Pb2 O1 Pb1 4_545 4 -79.3(4)
N4 Pb2 O1 Pb1 . 4 -152.7(7)
C2 N1 N2 N3 . . -0.5(14)
Pb1 N1 N2 N3 . . -174.8(8)
C2 N1 N2 Pb1 . 4 -174.6(8)
Pb1 N1 N2 Pb1 . 4 11.1(12)
C6 C1 N3 N2 . . -178.3(14)
C2 C1 N3 N2 . . 0.2(15)
C6 C1 N3 Pb2 . 4 9(3)
C2 C1 N3 Pb2 . 4 -172.3(11)
N1 N2 N3 C1 . . 0.1(15)
Pb1 N2 N3 C1 4 . 174.3(9)
N1 N2 N3 Pb2 . 4 175.2(7)
Pb1 N2 N3 Pb2 4 4 -10.7(13)
N2 N1 C2 C3 . . 175.2(13)
Pb1 N1 C2 C3 . . -12(2)
N2 N1 C2 C1 . . 0.6(13)
Pb1 N1 C2 C1 . . 173.6(8)
C4 C3 C2 N1 . . -177.4(15)
C4 C3 C2 C1 . . -4(2)
N3 C1 C2 N1 . . -0.5(14)
C6 C1 C2 N1 . . 178.3(12)
N3 C1 C2 C3 . . -175.7(12)
C6 C1 C2 C3 . . 3.1(19)
C2 C3 C4 C5 . . 2(2)
N3 C1 C6 C5 . . 177.1(15)
C2 C1 C6 C5 . . -1(2)
C1 C6 C5 C4 . . 0(2)
C3 C4 C5 C6 . . -1(3)
O2 Pb2 O2 Pb2 7_566 7_566 0.0
O1 Pb2 O2 Pb2 . 7_566 -96.0(4)
N3 Pb2 O2 Pb2 4_545 7_566 178.6(4)
N4 Pb2 O2 Pb2 . 7_566 84.9(3)
O2 Pb2 N4 C8 . . 141.1(9)
O2 Pb2 N4 C8 7_566 . -146.7(9)
O1 Pb2 N4 C8 . . 138.6(9)
N3 Pb2 N4 C8 4_545 . 66.8(9)
O2 Pb2 N4 N5 . . 16.0(9)
O2 Pb2 N4 N5 7_566 . 88.2(10)
O1 Pb2 N4 N5 . . 13.5(15)
N3 Pb2 N4 N5 4_545 . -58.3(9)
N5 N6 C7 C12 . . -178.3(16)
N5 N6 C7 C8 . . 1.4(15)
N5 N4 C8 C9 . . 179.0(14)
Pb2 N4 C8 C9 . . 47.2(17)
N5 N4 C8 C7 . . -0.7(13)
Pb2 N4 C8 C7 . . -132.6(8)
N6 C7 C8 N4 . . -0.4(14)
C12 C7 C8 N4 . . 179.4(13)
N6 C7 C8 C9 . . 179.9(12)
C12 C7 C8 C9 . . 0(2)
C7 N6 N5 N4 . . -2.0(16)
C8 N4 N5 N6 . . 1.7(15)
Pb2 N4 N5 N6 . . 131.0(10)
C11 C10 C9 C8 . . -1(2)
N4 C8 C9 C10 . . 180.0(14)
C7 C8 C9 C10 . . 0(2)
N6 C7 C12 C11 . . -177.4(17)
C8 C7 C12 C11 . . 3(2)
C7 C12 C11 C10 . . -5(3)
C9 C10 C11 C12 . . 4(3)
